data_2213687
loop_
_publ_author_name
'Ye, Heng-Yun'
'Dai, Feng-Rong'
'Chen, Zhong-Ning'

_publ_section_title
;
 [(1,10-Phenanthrolin-5-yl)ethynyl](triphenylposphine-\k<i>P</i>)gold(I)
;
_journal_coeditor_code BT2351
_journal_issue 6
_journal_name_full 'Acta Crystallographica Section E'
_journal_page_first m1576
_journal_page_last m1576
_journal_paper_doi 10.1107/S1600536807020661
_journal_volume 63
_journal_year 2007
_chemical_formula_iupac '[Au (C14 H7 N2) (C18 H15 P)]'
_chemical_formula_moiety 'C32 H22 Au N2 P'
_chemical_formula_sum 'C32 H22 Au N2 P'
_chemical_formula_weight 662.45
_chemical_name_systematic
;
[(1,10-Phenanthrolin-5-yl)ethynyl](triphenylposphine-\kP)gold(I)
;
_space_group_IT_number 14
_symmetry_cell_setting monoclinic
_symmetry_space_group_name_Hall '-P 2yn'
_symmetry_space_group_name_H-M 'P 1 21/n 1'
_atom_sites_solution_hydrogens geom
_atom_sites_solution_primary direct
_atom_sites_solution_secondary difmap
_audit_creation_method SHELXL-97
_cell_angle_alpha 90.00
_cell_angle_beta 104.512(4)
_cell_angle_gamma 90.00
_cell_formula_units_Z 4
_cell_length_a 8.6927(7)
_cell_length_b 18.9137(11)
_cell_length_c 16.0457(13)
_cell_measurement_reflns_used 5853
_cell_measurement_temperature 293(2)
_cell_measurement_theta_max 27.4835
_cell_measurement_theta_min 3.0267
_cell_volume 2553.9(3)
_computing_cell_refinement CrystalClear
_computing_data_collection 'CrystalClear (Rigaku, 2000)'
_computing_data_reduction CrystalClear
_computing_molecular_graphics 'SHELXTL/PC (Sheldrick, 1999)'
_computing_publication_material SHELXL97
_computing_structure_refinement 'SHELXL97 (Sheldrick, 1997)'
_computing_structure_solution 'SHELXS97 (Sheldrick, 1997)'
_diffrn_ambient_temperature 293(2)
_diffrn_detector_area_resol_mean 14.6306
_diffrn_measured_fraction_theta_full 0.990
_diffrn_measured_fraction_theta_max 0.990
_diffrn_measurement_device_type 'Rigaku Mercury 70 CCD'
_diffrn_measurement_method \w
_diffrn_radiation_monochromator graphite
_diffrn_radiation_source 'fine-focus sealed tube'
_diffrn_radiation_type MoK\a
_diffrn_radiation_wavelength 0.71073
_diffrn_reflns_av_R_equivalents 0.0283
_diffrn_reflns_av_sigmaI/netI 0.0271
_diffrn_reflns_limit_h_max 11
_diffrn_reflns_limit_h_min -11
_diffrn_reflns_limit_k_max 24
_diffrn_reflns_limit_k_min -24
_diffrn_reflns_limit_l_max 11
_diffrn_reflns_limit_l_min -20
_diffrn_reflns_number 18982
_diffrn_reflns_theta_full 27.48
_diffrn_reflns_theta_max 27.48
_diffrn_reflns_theta_min 3.03
_exptl_absorpt_coefficient_mu 5.847
_exptl_absorpt_correction_T_max 1.0000
_exptl_absorpt_correction_T_min 0.4607
_exptl_absorpt_correction_type multi-scan
_exptl_absorpt_process_details '(CrystalClear; Rigaku, 2000)'
_exptl_crystal_colour yellow
_exptl_crystal_density_diffrn 1.723
_exptl_crystal_density_method 'not measured'
_exptl_crystal_description Prism
_exptl_crystal_F_000 1288
_exptl_crystal_size_max 0.46
_exptl_crystal_size_mid 0.35
_exptl_crystal_size_min 0.20
_refine_diff_density_max 1.179
_refine_diff_density_min -1.745
_refine_ls_extinction_method none
_refine_ls_goodness_of_fit_ref 1.098
_refine_ls_hydrogen_treatment constr
_refine_ls_matrix_type full
_refine_ls_number_parameters 325
_refine_ls_number_reflns 5803
_refine_ls_number_restraints 0
_refine_ls_restrained_S_all 1.098
_refine_ls_R_factor_all 0.0455
_refine_ls_R_factor_gt 0.0382
_refine_ls_shift/su_max 0.001
_refine_ls_shift/su_mean 0.000
_refine_ls_structure_factor_coef Fsqd
_refine_ls_weighting_details 'calc w=1/[\s^2^(Fo^2^)+(0.0401P)^2^+4.4814P] where P=(Fo^2^+2Fc^2^)/3'
_refine_ls_weighting_scheme calc
_refine_ls_wR_factor_gt 0.0903
_refine_ls_wR_factor_ref 0.0938
_reflns_number_gt 4969
_reflns_number_total 5803
_reflns_threshold_expression I>2\s(I)
_cod_data_source_file bt2351.cif
_cod_data_source_block I
_cod_original_sg_symbol_H-M 'P 21/n'
_cod_database_code 2213687
_cod_database_fobs_code 2213687

loop_
_symmetry_equiv_pos_as_xyz
'x, y, z'
'-x+1/2, y+1/2, -z+1/2'
'-x, -y, -z'
'x-1/2, -y-1/2, z-1/2'

loop_
_atom_site_type_symbol
_atom_site_label
_atom_site_fract_x
_atom_site_fract_y
_atom_site_fract_z
_atom_site_U_iso_or_equiv
_atom_site_adp_type
_atom_site_calc_flag
_atom_site_refinement_flags
_atom_site_occupancy
Au Au1 0.89976(2) 0.047965(11) 0.329679(12) 0.04690(8) Uani d . 1
P P1 0.94614(14) 0.01607(7) 0.20171(8) 0.0399(3) Uani d . 1
N N1 0.5643(6) 0.2381(3) 0.7534(3) 0.0597(12) Uani d . 1
N N2 0.3701(6) 0.1515(2) 0.6332(3) 0.0568(11) Uani d . 1
C C1 0.8451(6) 0.0855(3) 0.4361(3) 0.0482(12) Uani d . 1
C C2 0.8054(7) 0.1118(3) 0.4934(3) 0.0505(12) Uani d . 1
C C3 0.2785(7) 0.1123(3) 0.5744(4) 0.0597(14) Uani d . 1
H H3A 0.1747 0.1047 0.5780 0.072 Uiso calc R 1
C C4 0.3268(7) 0.0810(3) 0.5065(4) 0.0576(14) Uani d . 1
H H4A 0.2562 0.0541 0.4656 0.069 Uiso calc R 1
C C5 0.4785(7) 0.0907(3) 0.5011(3) 0.0486(12) Uani d . 1
H H5A 0.5133 0.0699 0.4566 0.058 Uiso calc R 1
C C6 0.5826(6) 0.1320(2) 0.5627(3) 0.0425(11) Uani d . 1
C C7 0.5225(6) 0.1622(3) 0.6278(3) 0.0446(11) Uani d . 1
C C8 0.7466(6) 0.1438(3) 0.5600(3) 0.0447(11) Uani d . 1
C C9 0.8397(7) 0.1859(3) 0.6210(3) 0.0518(12) Uani d . 1
H H9A 0.9449 0.1933 0.6198 0.062 Uiso calc R 1
C C10 0.7807(7) 0.2192(3) 0.6868(3) 0.0500(12) Uani d . 1
C C11 0.6247(7) 0.2078(3) 0.6917(3) 0.0484(12) Uani d . 1
C C12 0.8761(8) 0.2647(3) 0.7469(4) 0.0635(15) Uani d . 1
H H12A 0.9801 0.2741 0.7448 0.076 Uiso calc R 1
C C13 0.8153(9) 0.2951(3) 0.8081(4) 0.0682(17) Uani d . 1
H H13A 0.8767 0.3254 0.8487 0.082 Uiso calc R 1
C C14 0.6605(9) 0.2801(3) 0.8090(4) 0.0676(17) Uani d . 1
H H14A 0.6208 0.3010 0.8518 0.081 Uiso calc R 1
C C15 0.8246(5) 0.0706(3) 0.1168(3) 0.0438(11) Uani d . 1
C C16 0.8142(7) 0.1420(3) 0.1320(5) 0.0646(16) Uani d . 1
H H16A 0.8686 0.1611 0.1846 0.077 Uiso calc R 1
C C17 0.7230(8) 0.1852(3) 0.0693(6) 0.085(2) Uani d . 1
H H17A 0.7166 0.2333 0.0798 0.102 Uiso calc R 1
C C18 0.6428(9) 0.1581(4) -0.0075(5) 0.089(2) Uani d . 1
H H18A 0.5856 0.1880 -0.0502 0.106 Uiso calc R 1
C C19 0.6458(8) 0.0874(4) -0.0221(4) 0.0752(19) Uani d . 1
H H19A 0.5861 0.0688 -0.0738 0.090 Uiso calc R 1
C C20 0.7374(7) 0.0429(3) 0.0393(4) 0.0560(14) Uani d . 1
H H20A 0.7403 -0.0054 0.0286 0.067 Uiso calc R 1
C C21 1.1503(5) 0.0309(3) 0.1981(3) 0.0396(10) Uani d . 1
C C22 1.2703(6) 0.0017(3) 0.2625(4) 0.0552(13) Uani d . 1
H H22A 1.2441 -0.0255 0.3052 0.066 Uiso calc R 1
C C23 1.4268(6) 0.0123(4) 0.2641(4) 0.0643(16) Uani d . 1
H H23A 1.5061 -0.0082 0.3072 0.077 Uiso calc R 1
C C24 1.4665(7) 0.0532(3) 0.2022(5) 0.0638(16) Uani d . 1
H H24A 1.5727 0.0611 0.2037 0.077 Uiso calc R 1
C C25 1.3492(7) 0.0825(4) 0.1377(4) 0.0600(14) Uani d . 1
H H25A 1.3764 0.1096 0.0952 0.072 Uiso calc R 1
C C26 1.1918(6) 0.0719(3) 0.1359(3) 0.0486(12) Uani d . 1
H H26A 1.1130 0.0925 0.0926 0.058 Uiso calc R 1
C C27 0.9016(6) -0.0739(3) 0.1666(3) 0.0435(11) Uani d . 1
C C28 0.7915(6) -0.1114(3) 0.1980(3) 0.0505(12) Uani d . 1
H H28A 0.7497 -0.0915 0.2405 0.061 Uiso calc R 1
C C29 0.7427(7) -0.1780(3) 0.1673(4) 0.0626(15) Uani d . 1
H H29A 0.6688 -0.2027 0.1890 0.075 Uiso calc R 1
C C30 0.8047(9) -0.2073(3) 0.1041(4) 0.0710(18) Uani d . 1
H H30A 0.7712 -0.2517 0.0821 0.085 Uiso calc R 1
C C31 0.9150(8) -0.1712(3) 0.0740(4) 0.0646(16) Uani d . 1
H H31A 0.9572 -0.1915 0.0318 0.078 Uiso calc R 1
C C32 0.9650(7) -0.1052(3) 0.1049(4) 0.0532(13) Uani d . 1
H H32A 1.0417 -0.0815 0.0843 0.064 Uiso calc R 1

loop_
_atom_site_aniso_label
_atom_site_aniso_U_11
_atom_site_aniso_U_22
_atom_site_aniso_U_33
_atom_site_aniso_U_12
_atom_site_aniso_U_13
_atom_site_aniso_U_23
Au1 0.03953(11) 0.06034(14) 0.04452(12) -0.00352(9) 0.01742(8) -0.00830(8)
P1 0.0296(6) 0.0527(7) 0.0398(6) -0.0021(5) 0.0129(5) -0.0041(5)
N1 0.070(3) 0.065(3) 0.051(3) 0.012(2) 0.028(2) -0.003(2)
N2 0.055(3) 0.055(3) 0.066(3) 0.008(2) 0.026(2) 0.003(2)
C1 0.039(3) 0.057(3) 0.055(3) -0.007(2) 0.023(2) -0.007(2)
C2 0.057(3) 0.049(3) 0.049(3) 0.003(2) 0.019(2) -0.001(2)
C3 0.045(3) 0.056(3) 0.081(4) 0.005(2) 0.022(3) 0.009(3)
C4 0.056(3) 0.054(3) 0.061(3) 0.000(3) 0.009(3) 0.003(3)
C5 0.058(3) 0.043(3) 0.046(3) 0.008(2) 0.015(2) 0.006(2)
C6 0.052(3) 0.037(2) 0.040(2) 0.008(2) 0.014(2) 0.0074(18)
C7 0.050(3) 0.042(3) 0.046(3) 0.009(2) 0.019(2) 0.006(2)
C8 0.055(3) 0.042(2) 0.042(3) 0.007(2) 0.020(2) 0.0054(19)
C9 0.051(3) 0.056(3) 0.050(3) 0.001(2) 0.016(2) -0.001(2)
C10 0.063(3) 0.044(3) 0.043(3) 0.004(2) 0.012(2) 0.001(2)
C11 0.061(3) 0.042(3) 0.043(3) 0.013(2) 0.016(2) 0.004(2)
C12 0.067(4) 0.062(3) 0.057(3) 0.001(3) 0.007(3) -0.007(3)
C13 0.084(5) 0.063(4) 0.051(3) 0.004(3) 0.004(3) -0.013(3)
C14 0.094(5) 0.063(4) 0.047(3) 0.020(3) 0.020(3) -0.004(3)
C15 0.028(2) 0.054(3) 0.053(3) -0.0031(19) 0.015(2) -0.001(2)
C16 0.045(3) 0.057(3) 0.086(4) -0.006(3) 0.005(3) -0.004(3)
C17 0.066(4) 0.048(3) 0.135(7) -0.002(3) 0.014(4) 0.010(4)
C18 0.079(5) 0.077(5) 0.097(6) -0.002(4) -0.002(4) 0.037(4)
C19 0.068(4) 0.090(5) 0.059(4) 0.015(4) -0.001(3) 0.010(3)
C20 0.053(3) 0.062(3) 0.049(3) 0.006(3) 0.006(2) -0.002(2)
C21 0.032(2) 0.050(3) 0.039(2) -0.0022(19) 0.0126(18) -0.0030(19)
C22 0.038(3) 0.071(4) 0.058(3) 0.006(2) 0.015(2) 0.011(3)
C23 0.035(3) 0.075(4) 0.080(4) 0.010(3) 0.008(3) 0.003(3)
C24 0.031(3) 0.082(4) 0.082(4) -0.003(3) 0.020(3) -0.013(3)
C25 0.048(3) 0.079(4) 0.062(4) -0.011(3) 0.029(3) -0.003(3)
C26 0.037(2) 0.070(3) 0.042(3) 0.002(2) 0.014(2) 0.001(2)
C27 0.038(2) 0.053(3) 0.039(2) -0.001(2) 0.008(2) 0.002(2)
C28 0.041(3) 0.063(3) 0.050(3) -0.005(2) 0.017(2) 0.000(2)
C29 0.050(3) 0.064(4) 0.073(4) -0.010(3) 0.014(3) 0.004(3)
C30 0.081(5) 0.053(3) 0.070(4) -0.004(3) 0.002(4) -0.005(3)
C31 0.084(5) 0.058(3) 0.054(3) 0.008(3) 0.021(3) -0.006(3)
C32 0.056(3) 0.054(3) 0.055(3) 0.004(2) 0.025(3) 0.003(2)

loop_
_atom_type_symbol
_atom_type_description
_atom_type_scat_dispersion_real
_atom_type_scat_dispersion_imag
_atom_type_scat_source
C C 0.0033 0.0016 'International Tables Vol C Tables 4.2.6.8 and 6.1.1.4'
H H 0.0000 0.0000 'International Tables Vol C Tables 4.2.6.8 and 6.1.1.4'
N N 0.0061 0.0033 'International Tables Vol C Tables 4.2.6.8 and 6.1.1.4'
P P 0.1023 0.0942 'International Tables Vol C Tables 4.2.6.8 and 6.1.1.4'
Au Au -2.0133 8.8022 'International Tables Vol C Tables 4.2.6.8 and 6.1.1.4'

loop_
_geom_angle_atom_site_label_1
_geom_angle_atom_site_label_2
_geom_angle_atom_site_label_3
_geom_angle
C1 Au1 P1 173.59(16)
C27 P1 C21 105.7(2)
C27 P1 C15 105.1(2)
C21 P1 C15 106.1(2)
C27 P1 Au1 117.42(17)
C21 P1 Au1 112.66(16)
C15 P1 Au1 108.97(17)
C14 N1 C11 116.8(6)
C3 N2 C7 117.8(5)
C2 C1 Au1 174.1(5)
C1 C2 C8 176.3(6)
N2 C3 C4 123.9(6)
N2 C3 H3A 118.0
C4 C3 H3A 118.0
C5 C4 C3 118.8(6)
C5 C4 H4A 120.6
C3 C4 H4A 120.6
C4 C5 C6 119.8(5)
C4 C5 H5A 120.1
C6 C5 H5A 120.1
C5 C6 C7 117.3(5)
C5 C6 C8 122.0(5)
C7 C6 C8 120.8(5)
N2 C7 C6 122.4(5)
N2 C7 C11 118.3(5)
C6 C7 C11 119.3(5)
C9 C8 C2 121.7(5)
C9 C8 C6 118.7(5)
C2 C8 C6 119.6(5)
C8 C9 C10 122.0(5)
C8 C9 H9A 119.0
C10 C9 H9A 119.0
C11 C10 C12 118.3(5)
C11 C10 C9 120.4(5)
C12 C10 C9 121.3(6)
N1 C11 C10 122.3(5)
N1 C11 C7 118.9(5)
C10 C11 C7 118.8(5)
C13 C12 C10 119.2(7)
C13 C12 H12A 120.4
C10 C12 H12A 120.4
C12 C13 C14 118.7(6)
C12 C13 H13A 120.6
C14 C13 H13A 120.6
N1 C14 C13 124.7(6)
N1 C14 H14A 117.7
C13 C14 H14A 117.7
C16 C15 C20 118.9(5)
C16 C15 P1 118.2(4)
C20 C15 P1 122.8(4)
C15 C16 C17 120.1(6)
C15 C16 H16A 120.0
C17 C16 H16A 120.0
C18 C17 C16 120.6(6)
C18 C17 H17A 119.7
C16 C17 H17A 119.7
C17 C18 C19 120.1(6)
C17 C18 H18A 119.9
C19 C18 H18A 119.9
C18 C19 C20 120.5(7)
C18 C19 H19A 119.8
C20 C19 H19A 119.8
C15 C20 C19 119.7(6)
C15 C20 H20A 120.2
C19 C20 H20A 120.2
C26 C21 C22 118.6(5)
C26 C21 P1 123.1(4)
C22 C21 P1 118.3(4)
C23 C22 C21 121.0(5)
C23 C22 H22A 119.5
C21 C22 H22A 119.5
C22 C23 C24 119.9(5)
C22 C23 H23A 120.0
C24 C23 H23A 120.0
C23 C24 C25 120.0(5)
C23 C24 H24A 120.0
C25 C24 H24A 120.0
C24 C25 C26 120.3(6)
C24 C25 H25A 119.9
C26 C25 H25A 119.9
C25 C26 C21 120.3(5)
C25 C26 H26A 119.8
C21 C26 H26A 119.8
C32 C27 C28 118.5(5)
C32 C27 P1 122.4(4)
C28 C27 P1 119.0(4)
C29 C28 C27 121.2(6)
C29 C28 H28A 119.4
C27 C28 H28A 119.4
C30 C29 C28 119.2(6)
C30 C29 H29A 120.4
C28 C29 H29A 120.4
C31 C30 C29 120.0(6)
C31 C30 H30A 120.0
C29 C30 H30A 120.0
C30 C31 C32 121.0(6)
C30 C31 H31A 119.5
C32 C31 H31A 119.5
C31 C32 C27 120.1(6)
C31 C32 H32A 119.9
C27 C32 H32A 119.9

loop_
_geom_bond_atom_site_label_1
_geom_bond_atom_site_label_2
_geom_bond_distance
Au1 C1 2.013(5)
Au1 P1 2.2710(13)
P1 C27 1.804(5)
P1 C21 1.812(5)
P1 C15 1.821(5)
N1 C14 1.324(8)
N1 C11 1.359(7)
N2 C3 1.302(8)
N2 C7 1.364(7)
C1 C2 1.170(7)
C2 C8 1.430(7)
C3 C4 1.394(9)
C3 H3A 0.9300
C4 C5 1.355(8)
C4 H4A 0.9300
C5 C6 1.400(7)
C5 H5A 0.9300
C6 C7 1.401(7)
C6 C8 1.454(7)
C7 C11 1.458(8)
C8 C9 1.360(7)
C9 C10 1.431(7)
C9 H9A 0.9300
C10 C11 1.395(8)
C10 C12 1.399(8)
C12 C13 1.354(9)
C12 H12A 0.9300
C13 C14 1.379(10)
C13 H13A 0.9300
C14 H14A 0.9300
C15 C16 1.380(8)
C15 C20 1.386(7)
C16 C17 1.382(9)
C16 H16A 0.9300
C17 C18 1.355(11)
C17 H17A 0.9300
C18 C19 1.360(10)
C18 H18A 0.9300
C19 C20 1.386(8)
C19 H19A 0.9300
C20 H20A 0.9300
C21 C26 1.382(7)
C21 C22 1.386(7)
C22 C23 1.369(8)
C22 H22A 0.9300
C23 C24 1.370(9)
C23 H23A 0.9300
C24 C25 1.373(9)
C24 H24A 0.9300
C25 C26 1.376(7)
C25 H25A 0.9300
C26 H26A 0.9300
C27 C32 1.380(7)
C27 C28 1.384(7)
C28 C29 1.379(8)
C28 H28A 0.9300
C29 C30 1.379(9)
C29 H29A 0.9300
C30 C31 1.361(9)
C30 H30A 0.9300
C31 C32 1.373(8)
C31 H31A 0.9300
C32 H32A 0.9300
